data_1507754
loop_
_publ_author_name
'Liu, Jiawang'
'Nguyen, Thong T.'
'Dupart, Patrick S.'
'Sridhar, Jayalakshmi'
'Zhang, Xiaoyi'
'Zhu, Naijue'
'Stevens, Cheryl L Klein'
'Foroozesh, Maryam'

_publ_section_title
;
 7-Ethynylcoumarins: Selective Inhibitors of Human Cytochrome P450s 1A1
 and 1A2.
;
_journal_issue 5
_journal_name_full 'Chemical research in toxicology'
_journal_page_first 1047
_journal_page_last 1057
_journal_paper_doi 10.1021/tx300023p
_journal_volume 25
_journal_year 2012
_chemical_formula_sum 'C18 H12 O2'
_chemical_formula_weight 260.28
_chemical_name_common 7-ethynylcoumarin
_chemical_name_systematic
; 
 ? 
;
_space_group_IT_number 14
_symmetry_cell_setting monoclinic
_symmetry_space_group_name_Hall '-P 2yn'
_symmetry_space_group_name_H-M 'P 1 21/n 1'
_atom_sites_solution_hydrogens geom
_atom_sites_solution_primary direct
_atom_sites_solution_secondary difmap
_audit_creation_method SHELXL-97
_cell_angle_alpha 90.00
_cell_angle_beta 104.050(4)
_cell_angle_gamma 90.00
_cell_formula_units_Z 4
_cell_length_a 9.8113(10)
_cell_length_b 10.3682(12)
_cell_length_c 14.2027(18)
_cell_measurement_reflns_used 2437
_cell_measurement_temperature 173(2)
_cell_measurement_theta_max 24.31
_cell_measurement_theta_min 2.45
_cell_volume 1401.6(3)
_computing_cell_refinement 'Bruker SAINT'
_computing_data_collection 'Bruker APEX2'
_computing_data_reduction 'Bruker SAINT'
_computing_molecular_graphics 'Platon (v-290610)'
_computing_publication_material 'Bruker SHELXTL'
_computing_structure_refinement 'SHELXL-97 (Sheldrick, 2008)'
_computing_structure_solution 'SHELXS-97 (Sheldrick, 2008)'
_diffrn_ambient_temperature 173(2)
_diffrn_measured_fraction_theta_full 0.989
_diffrn_measured_fraction_theta_max 0.989
_diffrn_measurement_device_type 'Bruker SMART X2S'
_diffrn_measurement_method '\f and \w scans'
_diffrn_radiation_monochromator 'doubly curved silicon crystal'
_diffrn_radiation_source 'microfocus sealed tube'
_diffrn_radiation_type MoK\a
_diffrn_radiation_wavelength 0.71073
_diffrn_reflns_av_R_equivalents 0.0363
_diffrn_reflns_av_sigmaI/netI 0.0291
_diffrn_reflns_limit_h_max 11
_diffrn_reflns_limit_h_min -11
_diffrn_reflns_limit_k_max 12
_diffrn_reflns_limit_k_min -12
_diffrn_reflns_limit_l_max 16
_diffrn_reflns_limit_l_min -16
_diffrn_reflns_number 8163
_diffrn_reflns_theta_full 24.98
_diffrn_reflns_theta_max 24.98
_diffrn_reflns_theta_min 2.29
_exptl_absorpt_coefficient_mu 0.080
_exptl_absorpt_correction_T_max 0.9921
_exptl_absorpt_correction_T_min 0.9331
_exptl_absorpt_correction_type empirical
_exptl_crystal_colour colorless
_exptl_crystal_density_diffrn 1.233
_exptl_crystal_density_method 'not measured'
_exptl_crystal_description prism
_exptl_crystal_F_000 544
_exptl_crystal_size_max 0.88
_exptl_crystal_size_mid 0.88
_exptl_crystal_size_min 0.10
_refine_diff_density_max 0.159
_refine_diff_density_min -0.112
_refine_diff_density_rms 0.031
_refine_ls_extinction_coef 0.057(5)
_refine_ls_extinction_expression Fc^*^=kFc[1+0.001xFc^2^\l^3^/sin(2\q)]^-1/4^
_refine_ls_extinction_method SHELXL
_refine_ls_goodness_of_fit_ref 1.022
_refine_ls_hydrogen_treatment mixed
_refine_ls_matrix_type full
_refine_ls_number_parameters 183
_refine_ls_number_reflns 2434
_refine_ls_number_restraints 0
_refine_ls_restrained_S_all 1.022
_refine_ls_R_factor_all 0.0622
_refine_ls_R_factor_gt 0.0396
_refine_ls_shift/su_max 0.000
_refine_ls_shift/su_mean 0.000
_refine_ls_structure_factor_coef Fsqd
_refine_ls_weighting_details 'calc w=1/[\s^2^(Fo^2^)+(0.0666P)^2^+0.1033P] where P=(Fo^2^+2Fc^2^)/3'
_refine_ls_weighting_scheme calc
_refine_ls_wR_factor_gt 0.1078
_refine_ls_wR_factor_ref 0.1230
_reflns_number_gt 1654
_reflns_number_total 2434
_reflns_threshold_expression >2sigma(I)
_cod_data_source_file tx300023p_si_001.cif
_cod_data_source_block scan_0m_p21_n
_cod_depositor_comments
;
The following automatic conversions were performed:

'_symmetry_cell_setting' value 'Monoclinic' changed to 'monoclinic'
according to /home/saulius/struct/CIF-dictionaries/cif_core.dic
dictionary named 'cif_core.dic' version 2.4.1 from 2010-06-29.

Automatic conversion script
Id: cif_fix_values 1715 2011-07-08 13:25:40Z adriana 
;
_cod_original_sg_symbol_H-M P2(1)/n
_cod_database_code 1507754

loop_
_symmetry_equiv_pos_as_xyz
'x, y, z'
'-x+1/2, y+1/2, -z+1/2'
'-x, -y, -z'
'x-1/2, -y-1/2, z-1/2'

loop_
_atom_site_label
_atom_site_type_symbol
_atom_site_fract_x
_atom_site_fract_y
_atom_site_fract_z
_atom_site_U_iso_or_equiv
_atom_site_adp_type
_atom_site_occupancy
_atom_site_symmetry_multiplicity
_atom_site_calc_flag
_atom_site_refinement_flags
O1 O 1.12963(11) 0.01447(10) 0.19294(9) 0.0623(3) Uani 1 1 d .
O2 O 1.25784(12) 0.14869(12) 0.29683(11) 0.0842(4) Uani 1 1 d .
C15 C 0.5237(2) 0.3998(3) 0.13319(17) 0.0876(7) Uani 1 1 d .
H15 H 0.4399 0.4496 0.1197 0.105 Uiso 1 1 calc R
C14 C 0.52860(19) 0.2861(2) 0.18292(15) 0.0833(6) Uani 1 1 d .
H14 H 0.4495 0.2583 0.2051 0.100 Uiso 1 1 calc R
C13 C 0.65029(18) 0.21127(19) 0.20091(14) 0.0717(5) Uani 1 1 d .
H13 H 0.6542 0.1324 0.2355 0.086 Uiso 1 1 calc R
C12 C 0.76508(16) 0.25171(16) 0.16859(12) 0.0591(4) Uani 1 1 d .
C3 C 0.89382(16) 0.16996(15) 0.18128(12) 0.0565(4) Uani 1 1 d .
C4 C 0.88366(15) 0.05167(15) 0.12528(11) 0.0532(4) Uani 1 1 d .
C9 C 1.00315(15) -0.02378(15) 0.13381(11) 0.0527(4) Uani 1 1 d .
C8 C 1.00268(17) -0.13918(15) 0.08537(12) 0.0574(4) Uani 1 1 d .
H8 H 1.0865 -0.1882 0.0936 0.069 Uiso 1 1 calc R
C7 C 0.87900(16) -0.18276(15) 0.02482(12) 0.0578(4) Uani 1 1 d .
C10 C 0.87423(17) -0.30352(18) -0.02563(13) 0.0661(5) Uani 1 1 d .
C11 C 0.86828(19) -0.4027(2) -0.06767(16) 0.0798(6) Uani 1 1 d .
H11 H 0.8635 -0.4823 -0.1014 0.096 Uiso 1 1 calc R
C1 C 1.14210(17) 0.12540(16) 0.24713(13) 0.0625(5) Uani 1 1 d .
C2 C 1.01800(17) 0.20428(16) 0.24141(13) 0.0620(5) Uani 1 1 d .
C18 C 1.0399(2) 0.32061(18) 0.30627(16) 0.0886(7) Uani 1 1 d .
H18A H 1.1027 0.3814 0.2849 0.133 Uiso 1 1 calc R
H18B H 1.0820 0.2940 0.3732 0.133 Uiso 1 1 calc R
H18C H 0.9493 0.3624 0.3030 0.133 Uiso 1 1 calc R
C6 C 0.75715(18) -0.10811(17) 0.01339(13) 0.0665(5) Uani 1 1 d .
H6 H 0.6717 -0.1371 -0.0283 0.080 Uiso 1 1 calc R
C5 C 0.76020(17) 0.00666(17) 0.06196(13) 0.0636(5) Uani 1 1 d .
H5 H 0.6769 0.0567 0.0525 0.076 Uiso 1 1 calc R
C17 C 0.75830(18) 0.36834(17) 0.12003(14) 0.0719(5) Uani 1 1 d .
H17 H 0.8373 0.3976 0.0984 0.086 Uiso 1 1 calc R
C16 C 0.6374(2) 0.4427(2) 0.10278(16) 0.0861(6) Uani 1 1 d .
H16 H 0.6337 0.5230 0.0700 0.103 Uiso 1 1 calc R

loop_
_atom_site_aniso_label
_atom_site_aniso_U_11
_atom_site_aniso_U_22
_atom_site_aniso_U_33
_atom_site_aniso_U_23
_atom_site_aniso_U_13
_atom_site_aniso_U_12
O1 0.0413(6) 0.0671(7) 0.0713(8) 0.0085(6) -0.0003(5) 0.0001(5)
O2 0.0497(8) 0.0775(8) 0.1071(10) 0.0066(7) -0.0164(7) -0.0080(6)
C15 0.0596(13) 0.1143(18) 0.0819(14) -0.0266(13) 0.0036(11) 0.0223(12)
C14 0.0530(12) 0.1222(18) 0.0775(13) -0.0363(13) 0.0211(10) -0.0107(11)
C13 0.0594(11) 0.0863(12) 0.0703(11) -0.0111(10) 0.0172(9) -0.0090(9)
C12 0.0450(9) 0.0692(11) 0.0608(10) -0.0060(8) 0.0081(7) 0.0000(8)
C3 0.0450(9) 0.0626(9) 0.0595(10) 0.0085(8) 0.0083(8) -0.0013(7)
C4 0.0414(9) 0.0628(9) 0.0529(9) 0.0089(7) 0.0066(7) -0.0005(7)
C9 0.0404(9) 0.0620(10) 0.0518(9) 0.0111(8) 0.0037(7) -0.0017(7)
C8 0.0464(9) 0.0639(10) 0.0611(10) 0.0115(8) 0.0113(8) 0.0057(7)
C7 0.0503(10) 0.0651(10) 0.0570(10) 0.0021(8) 0.0111(8) -0.0009(8)
C10 0.0517(10) 0.0765(12) 0.0684(11) -0.0005(10) 0.0112(9) -0.0011(9)
C11 0.0623(12) 0.0823(13) 0.0919(14) -0.0144(12) 0.0133(10) -0.0009(10)
C1 0.0486(10) 0.0606(10) 0.0704(11) 0.0127(9) -0.0008(8) -0.0068(8)
C2 0.0487(10) 0.0630(10) 0.0686(11) 0.0051(8) 0.0033(8) -0.0045(8)
C18 0.0707(13) 0.0834(13) 0.0996(16) -0.0184(12) -0.0027(12) -0.0062(10)
C6 0.0480(10) 0.0814(12) 0.0650(11) -0.0083(9) 0.0035(8) -0.0015(9)
C5 0.0417(9) 0.0788(11) 0.0661(11) -0.0027(9) 0.0046(8) 0.0057(8)
C17 0.0532(11) 0.0799(12) 0.0805(13) 0.0080(10) 0.0123(9) 0.0094(9)
C16 0.0701(13) 0.0914(14) 0.0905(15) -0.0001(12) 0.0073(12) 0.0196(11)

loop_
_atom_type_symbol
_atom_type_description
_atom_type_scat_dispersion_real
_atom_type_scat_dispersion_imag
_atom_type_scat_source
C C 0.0033 0.0016 'International Tables Vol C Tables 4.2.6.8 and 6.1.1.4'
H H 0.0000 0.0000 'International Tables Vol C Tables 4.2.6.8 and 6.1.1.4'
O O 0.0106 0.0060 'International Tables Vol C Tables 4.2.6.8 and 6.1.1.4'

loop_
_geom_angle_atom_site_label_1
_geom_angle_atom_site_label_2
_geom_angle_atom_site_label_3
_geom_angle
C1 O1 C9 121.84(12)
C16 C15 C14 121.02(19)
C16 C15 H15 119.5
C14 C15 H15 119.5
C15 C14 C13 119.64(18)
C15 C14 H14 120.2
C13 C14 H14 120.2
C12 C13 C14 120.1(2)
C12 C13 H13 120.0
C14 C13 H13 120.0
C13 C12 C17 119.08(16)
C13 C12 C3 121.41(16)
C17 C12 C3 119.46(14)
C2 C3 C4 119.92(15)
C2 C3 C12 122.09(15)
C4 C3 C12 117.98(13)
C9 C4 C5 116.60(15)
C9 C4 C3 118.91(14)
C5 C4 C3 124.50(14)
O1 C9 C8 116.57(14)
O1 C9 C4 120.48(15)
C8 C9 C4 122.95(14)
C9 C8 C7 119.35(15)
C9 C8 H8 120.3
C7 C8 H8 120.3
C8 C7 C6 119.17(15)
C8 C7 C10 120.82(15)
C6 C7 C10 120.00(15)
C11 C10 C7 179.1(2)
C10 C11 H11 180.0
O2 C1 O1 116.01(15)
O2 C1 C2 125.23(17)
O1 C1 C2 118.75(14)
C3 C2 C1 120.05(16)
C3 C2 C18 124.79(16)
C1 C2 C18 115.15(15)
C2 C18 H18A 109.5
C2 C18 H18B 109.5
H18A C18 H18B 109.5
C2 C18 H18C 109.5
H18A C18 H18C 109.5
H18B C18 H18C 109.5
C5 C6 C7 120.48(16)
C5 C6 H6 119.8
C7 C6 H6 119.8
C6 C5 C4 121.42(15)
C6 C5 H5 119.3
C4 C5 H5 119.3
C12 C17 C16 120.61(18)
C12 C17 H17 119.7
C16 C17 H17 119.7
C15 C16 C17 119.5(2)
C15 C16 H16 120.2
C17 C16 H16 120.2

loop_
_geom_bond_atom_site_label_1
_geom_bond_atom_site_label_2
_geom_bond_distance
O1 C1 1.373(2)
O1 C9 1.3771(18)
O2 C1 1.2071(19)
C15 C16 1.364(3)
C15 C14 1.369(3)
C15 H15 0.9500
C14 C13 1.394(3)
C14 H14 0.9500
C13 C12 1.381(2)
C13 H13 0.9500
C12 C17 1.386(2)
C12 C3 1.495(2)
C3 C2 1.355(2)
C3 C4 1.452(2)
C4 C9 1.390(2)
C4 C5 1.402(2)
C9 C8 1.380(2)
C8 C7 1.382(2)
C8 H8 0.9500
C7 C6 1.400(2)
C7 C10 1.438(2)
C10 C11 1.184(2)
C11 H11 0.9500
C1 C2 1.453(2)
C2 C18 1.501(2)
C18 H18A 0.9800
C18 H18B 0.9800
C18 H18C 0.9800
C6 C5 1.372(2)
C6 H6 0.9500
C5 H5 0.9500
C17 C16 1.386(2)
C17 H17 0.9500
C16 H16 0.9500

loop_
_geom_torsion_atom_site_label_1
_geom_torsion_atom_site_label_2
_geom_torsion_atom_site_label_3
_geom_torsion_atom_site_label_4
_geom_torsion
C16 C15 C14 C13 -1.5(3)
C15 C14 C13 C12 -0.1(3)
C14 C13 C12 C17 1.3(3)
C14 C13 C12 C3 -176.17(16)
C13 C12 C3 C2 -112.33(19)
C17 C12 C3 C2 70.2(2)
C13 C12 C3 C4 68.8(2)
C17 C12 C3 C4 -108.60(18)
C2 C3 C4 C9 -0.8(2)
C12 C3 C4 C9 178.10(14)
C2 C3 C4 C5 179.26(15)
C12 C3 C4 C5 -1.9(2)
C1 O1 C9 C8 -177.91(13)
C1 O1 C9 C4 1.7(2)
C5 C4 C9 O1 178.71(14)
C3 C4 C9 O1 -1.3(2)
C5 C4 C9 C8 -1.7(2)
C3 C4 C9 C8 178.32(14)
O1 C9 C8 C7 -179.91(13)
C4 C9 C8 C7 0.5(2)
C9 C8 C7 C6 0.5(2)
C9 C8 C7 C10 -179.05(15)
C8 C7 C10 C11 176(100)
C6 C7 C10 C11 -3(12)
C9 O1 C1 O2 179.45(14)
C9 O1 C1 C2 -0.1(2)
C4 C3 C2 C1 2.3(2)
C12 C3 C2 C1 -176.48(15)
C4 C3 C2 C18 -176.99(16)
C12 C3 C2 C18 4.2(3)
O2 C1 C2 C3 178.55(16)
O1 C1 C2 C3 -1.9(2)
O2 C1 C2 C18 -2.1(3)
O1 C1 C2 C18 177.45(15)
C8 C7 C6 C5 -0.3(3)
C10 C7 C6 C5 179.34(16)
C7 C6 C5 C4 -1.0(3)
C9 C4 C5 C6 2.0(2)
C3 C4 C5 C6 -178.05(16)
C13 C12 C17 C16 -0.9(3)
C3 C12 C17 C16 176.57(17)
C14 C15 C16 C17 1.9(3)
C12 C17 C16 C15 -0.6(3)

loop_
_cod_related_entry_id
_cod_related_entry_code
_cod_related_entry_database
1 30651924 ChemSpider
